data_4331602
loop_
_publ_author_name
'C\'ecile Barthes'
'Christine Lepetit'
'Yves Canac'
'Carine Duhayon'
'Davit Zargarian'
'Remi Chauvin'

_publ_contact_author_address
; 
LCC-CNRS ou Laboratoire de Chimie de Coordination du CNRS
205 route de Narbonne
BP 44099
31077 TOULOUSE CEDEX 4
;
_publ_contact_author_email canac@lcc-toulouse.fr
_publ_contact_author_name 'Yves Canac'
_publ_section_title
;
 P(CH)P Pincer Rhodium(I) Complexes: The Key Role of Electron-Poor
 Imidazoliophosphine Extremities
;
_journal_name_full 'Inorganic Chemistry'
_journal_page_first 48
_journal_page_last 58
_journal_paper_doi 10.1021/ic3006508
_journal_volume 52
_journal_year 2013
_chemical_formula_moiety 'C39 H34 Cl N4 O P2 Rh, 2(C F3 O3 S)'
_chemical_formula_sum 'C41 H34 Cl F6 N4 O7 P2 Rh S2'
_chemical_formula_weight 1073.17
_space_group_IT_number 2
_symmetry_cell_setting triclinic
_symmetry_space_group_name_Hall '-P 1'
_symmetry_space_group_name_H-M 'P -1'
_atom_sites_solution_hydrogens geom
_atom_sites_solution_primary direct
_cell_angle_alpha 77.390(4)
_cell_angle_beta 79.713(4)
_cell_angle_gamma 68.869(4)
_cell_formula_units_Z 2
_cell_length_a 12.7519(12)
_cell_length_b 13.7106(13)
_cell_length_c 13.8297(13)
_cell_measurement_reflns_used 9809
_cell_measurement_temperature 180
_cell_measurement_theta_max 31
_cell_measurement_theta_min 2
_cell_volume 2187.7(4)
_computing_cell_refinement 'Apex2 (Bruker AXS, 2006)'
_computing_data_collection 'Apex2 (Bruker AXS, 2006)'
_computing_data_reduction 'Apex2 (Bruker AXS, 2006)'
_computing_molecular_graphics 'CAMERON (Watkin et al., 1996)'
_computing_publication_material 'CRYSTALS (Betteridge et al., 2003)'
_computing_structure_refinement 'CRYSTALS (Betteridge et al., 2003)'
_computing_structure_solution 'Superflip (Palatinus & Chapuis, 2007)'
_diffrn_ambient_temperature 180
_diffrn_measured_fraction_theta_full 0.995
_diffrn_measured_fraction_theta_max 0.995
_diffrn_measurement_device 'Bruker Kappa Apex2'
_diffrn_measurement_device_type Area
_diffrn_measurement_method '\f & \w scans'
_diffrn_radiation_monochromator graphite
_diffrn_radiation_type 'Mo K\a'
_diffrn_radiation_wavelength 0.71073
_diffrn_reflns_av_R_equivalents 0.021
_diffrn_reflns_limit_h_max 17
_diffrn_reflns_limit_h_min -18
_diffrn_reflns_limit_k_max 17
_diffrn_reflns_limit_k_min -19
_diffrn_reflns_limit_l_max 19
_diffrn_reflns_limit_l_min -19
_diffrn_reflns_number 55848
_diffrn_reflns_theta_full 30.919
_diffrn_reflns_theta_max 30.919
_diffrn_reflns_theta_min 1.722
_diffrn_standards_number 0
_exptl_absorpt_coefficient_mu 0.700
_exptl_absorpt_correction_T_max 0.90
_exptl_absorpt_correction_T_min 0.85
_exptl_absorpt_correction_type multi-scan
_exptl_absorpt_process_details 'Blessing, acta cryst. (1995), a51, 33-38'
_exptl_crystal_colour yellow
_exptl_crystal_density_diffrn 1.629
_exptl_crystal_description stick
_exptl_crystal_F_000 1084
_exptl_crystal_size_max 0.30
_exptl_crystal_size_mid 0.15
_exptl_crystal_size_min 0.15
_refine_diff_density_max 0.69
_refine_diff_density_min -0.65
_refine_ls_extinction_method none
_refine_ls_goodness_of_fit_ref 1.1104
_refine_ls_hydrogen_treatment constr
_refine_ls_matrix_type full
_refine_ls_number_parameters 577
_refine_ls_number_reflns 11019
_refine_ls_number_restraints 0
_refine_ls_R_factor_all 0.0406
_refine_ls_R_factor_gt 0.0315
_refine_ls_shift/su_max 0.002824
_refine_ls_structure_factor_coef F
_refine_ls_weighting_details
;
 Method, part 1, Chebychev polynomial, (Watkin, 1994, Prince, 1982) 
 [weight] = 1.0/[A~0~*T~0~(x)+A~1~*T~1~(x) ... +A~n-1~]*T~n-1~(x)] 
 where A~i~ are the Chebychev coefficients listed below and x= Fcalc/Fmax 
 Method = Robust Weighting (Prince, 1982) 
 W = [weight] * [1-(deltaF/6*sigmaF)^2^]^2^ 
 A~i~ are: 
 0.483 0.620E-01 0.149 
;
_refine_ls_weighting_scheme calc
_refine_ls_wR_factor_all 0.0395
_refine_ls_wR_factor_gt 0.0315
_refine_ls_wR_factor_ref 0.0306
_reflns_limit_h_max 18
_reflns_limit_h_min -17
_reflns_limit_k_max 19
_reflns_limit_k_min -19
_reflns_limit_l_max 19
_reflns_limit_l_min 0
_reflns_number_gt 11583
_reflns_number_total 13792
_reflns_threshold_expression I>2.0\s(I)
_oxford_refine_ls_r_factor_ref 0.0299
_oxford_reflns_number_all 13756
_oxford_reflns_threshold_expression_ref I>3.0\s(I)
_cod_data_source_file ic3006508_si_002_3.cif
_cod_data_source_block cpd5
_cod_original_sg_symbol_H-M 'P -1 '
_cod_original_formula_sum 'C41 H34 Cl1 F6 N4 O7 P2 Rh1 S2'
_cod_database_code 4331602

loop_
_symmetry_equiv_pos_as_xyz
x,y,z
-x,-y,-z

loop_
_atom_site_label
_atom_site_type_symbol
_atom_site_fract_x
_atom_site_fract_y
_atom_site_fract_z
_atom_site_U_iso_or_equiv
_atom_site_occupancy
_atom_site_adp_type
_atom_site_refinement_flags_posn
F1 F 0.0974(2) 0.40056(15) 0.1434(2) 0.1132 1.0000 Uani .
F2 F 0.04329(13) 0.26832(15) 0.16751(18) 0.0770 1.0000 Uani .
F3 F 0.0881(2) 0.3408(2) 0.0193(2) 0.1226 1.0000 Uani .
F4 F 0.59320(19) 0.09035(17) 0.65038(11) 0.0737 1.0000 Uani .
F5 F 0.51294(13) 0.14223(16) 0.51789(14) 0.0676 1.0000 Uani .
F6 F 0.64930(15) -0.00559(13) 0.53659(13) 0.0590 1.0000 Uani .
O1 O 1.01341(14) 0.14847(15) 0.96506(11) 0.0488 1.0000 Uani .
O2 O 0.26038(18) 0.13361(14) 0.08314(17) 0.0591 1.0000 Uani .
O3 O 0.32486(17) 0.28294(16) 0.04890(14) 0.0547 1.0000 Uani .
O4 O 0.27455(17) 0.2108(2) 0.21797(14) 0.0733 1.0000 Uani .
O5 O 0.70706(14) 0.17142(17) 0.39157(13) 0.0551 1.0000 Uani .
O6 O 0.81881(14) 0.09238(14) 0.52953(14) 0.0483 1.0000 Uani .
O7 O 0.6670(2) 0.26004(16) 0.5366(2) 0.0748 1.0000 Uani .
N1 N 1.16161(12) 0.23781(12) 0.48407(10) 0.0222 1.0000 Uani .
N2 N 1.06254(12) 0.14691(11) 0.57750(10) 0.0207 1.0000 Uani .
N3 N 0.73075(12) 0.15708(11) 0.81719(10) 0.0202 1.0000 Uani .
N4 N 0.57722(12) 0.27637(12) 0.86802(11) 0.0247 1.0000 Uani .
C1 C 1.12724(13) 0.20622(13) 0.57946(11) 0.0196 1.0000 Uani .
C2 C 1.05455(16) 0.14331(15) 0.48062(13) 0.0273 1.0000 Uani .
C3 C 1.11687(16) 0.20053(16) 0.42244(13) 0.0281 1.0000 Uani .
C4 C 1.00761(14) 0.09657(13) 0.66399(12) 0.0205 1.0000 Uani .
C5 C 1.06740(15) -0.00149(13) 0.71346(13) 0.0253 1.0000 Uani .
C6 C 1.01398(16) -0.04730(14) 0.79858(15) 0.0294 1.0000 Uani .
C7 C 0.90329(15) 0.00509(14) 0.83370(13) 0.0254 1.0000 Uani .
C8 C 0.84536(13) 0.10242(13) 0.78035(12) 0.0197 1.0000 Uani .
C9 C 0.89478(14) 0.14954(12) 0.69418(11) 0.0193 1.0000 Uani .
C10 C 0.68889(13) 0.25704(13) 0.83809(12) 0.0201 1.0000 Uani .
C11 C 0.55042(15) 0.18835(15) 0.86745(15) 0.0289 1.0000 Uani .
C12 C 0.64551(15) 0.11350(15) 0.83622(14) 0.0266 1.0000 Uani .
C13 C 1.23382(18) 0.30412(18) 0.44495(14) 0.0332 1.0000 Uani .
C14 C 0.49358(15) 0.37400(16) 0.89825(17) 0.0338 1.0000 Uani .
C15 C 0.67492(13) 0.46664(13) 0.77907(12) 0.0212 1.0000 Uani .
C16 C 0.64178(14) 0.46590(16) 0.68852(13) 0.0270 1.0000 Uani .
C17 C 0.56639(16) 0.55740(18) 0.64093(15) 0.0352 1.0000 Uani .
C18 C 0.52558(16) 0.64895(17) 0.68247(18) 0.0397 1.0000 Uani .
C19 C 0.56083(17) 0.65043(16) 0.77072(18) 0.0370 1.0000 Uani .
C20 C 0.63577(15) 0.55972(14) 0.81986(15) 0.0275 1.0000 Uani .
C21 C 0.75346(13) 0.34524(14) 0.97362(12) 0.0220 1.0000 Uani .
C22 C 0.72042(15) 0.26885(15) 1.04456(13) 0.0276 1.0000 Uani .
C23 C 0.72174(17) 0.26597(18) 1.14545(14) 0.0335 1.0000 Uani .
C24 C 0.75397(18) 0.33890(19) 1.17616(15) 0.0371 1.0000 Uani .
C25 C 0.78802(18) 0.41388(19) 1.10693(16) 0.0371 1.0000 Uani .
C26 C 0.79005(16) 0.41624(16) 1.00560(14) 0.0293 1.0000 Uani .
C27 C 1.24969(13) 0.12416(13) 0.75044(12) 0.0213 1.0000 Uani .
C28 C 1.26880(15) 0.11589(15) 0.84833(14) 0.0272 1.0000 Uani .
C29 C 1.35639(17) 0.03039(17) 0.88953(16) 0.0345 1.0000 Uani .
C30 C 1.42475(18) -0.04591(17) 0.83317(18) 0.0388 1.0000 Uani .
C31 C 1.40646(18) -0.03760(16) 0.73595(18) 0.0370 1.0000 Uani .
C32 C 1.31935(15) 0.04698(15) 0.69433(15) 0.0291 1.0000 Uani .
C33 C 1.20671(14) 0.34281(14) 0.66716(12) 0.0220 1.0000 Uani .
C34 C 1.32416(15) 0.31475(15) 0.66217(14) 0.0279 1.0000 Uani .
C35 C 1.37454(17) 0.39283(18) 0.63901(16) 0.0345 1.0000 Uani .
C36 C 1.30847(18) 0.49893(17) 0.62089(16) 0.0357 1.0000 Uani .
C37 C 1.19216(19) 0.52718(17) 0.62720(18) 0.0377 1.0000 Uani .
C38 C 1.14071(16) 0.44980(15) 0.65172(16) 0.0321 1.0000 Uani .
C39 C 0.99299(14) 0.20321(15) 0.89118(13) 0.0260 1.0000 Uani .
C40 C 0.1148(2) 0.3127(2) 0.1108(2) 0.0551 1.0000 Uani .
C41 C 0.6129(2) 0.0947(2) 0.55295(16) 0.0398 1.0000 Uani .
Rh1 Rh 0.955310(10) 0.288461(10) 0.772429(9) 0.0167 1.0000 Uani .
Cl1 Cl 0.91033(3) 0.39890(3) 0.61735(3) 0.0242 1.0000 Uani .
P1 P 1.13956(3) 0.24131(3) 0.69754(3) 0.0178 1.0000 Uani .
P2 P 0.76957(3) 0.34384(3) 0.84036(3) 0.0173 1.0000 Uani .
S1 S 0.25956(4) 0.22539(4) 0.11557(3) 0.0298 1.0000 Uani .
S2 S 0.71308(4) 0.16338(4) 0.49655(4) 0.0365 1.0000 Uani .
H21 H 1.0131 0.1070 0.4612 0.0336 1.0000 Uiso R
H31 H 1.1304 0.2126 0.3531 0.0336 1.0000 Uiso R
H51 H 1.1424 -0.0375 0.6907 0.0296 1.0000 Uiso R
H61 H 1.0536 -0.1143 0.8325 0.0332 1.0000 Uiso R
H71 H 0.8673 -0.0242 0.8919 0.0306 1.0000 Uiso R
H91 H 0.8540 0.2127 0.6567 0.0243 1.0000 Uiso R
H111 H 0.4782 0.1834 0.8852 0.0357 1.0000 Uiso R
H121 H 0.6563 0.0453 0.8275 0.0343 1.0000 Uiso R
H131 H 1.2523 0.3020 0.3754 0.0526 1.0000 Uiso R
H132 H 1.3008 0.2757 0.4781 0.0532 1.0000 Uiso R
H133 H 1.1939 0.3750 0.4548 0.0530 1.0000 Uiso R
H141 H 0.4292 0.3572 0.9321 0.0484 1.0000 Uiso R
H142 H 0.5250 0.3987 0.9424 0.0483 1.0000 Uiso R
H143 H 0.4737 0.4268 0.8400 0.0488 1.0000 Uiso R
H161 H 0.6697 0.4033 0.6605 0.0315 1.0000 Uiso R
H171 H 0.5443 0.5562 0.5800 0.0405 1.0000 Uiso R
H181 H 0.4732 0.7108 0.6503 0.0433 1.0000 Uiso R
H191 H 0.5333 0.7136 0.7979 0.0428 1.0000 Uiso R
H201 H 0.6588 0.5608 0.8804 0.0326 1.0000 Uiso R
H221 H 0.6974 0.2180 1.0245 0.0326 1.0000 Uiso R
H231 H 0.7001 0.2145 1.1930 0.0373 1.0000 Uiso R
H241 H 0.7540 0.3370 1.2440 0.0425 1.0000 Uiso R
H251 H 0.8109 0.4630 1.1279 0.0459 1.0000 Uiso R
H261 H 0.8158 0.4658 0.9583 0.0363 1.0000 Uiso R
H281 H 1.2231 0.1680 0.8870 0.0323 1.0000 Uiso R
H291 H 1.3690 0.0250 0.9567 0.0402 1.0000 Uiso R
H301 H 1.4837 -0.1031 0.8619 0.0445 1.0000 Uiso R
H311 H 1.4534 -0.0887 0.6971 0.0424 1.0000 Uiso R
H321 H 1.3069 0.0525 0.6276 0.0332 1.0000 Uiso R
H341 H 1.3701 0.2430 0.6737 0.0338 1.0000 Uiso R
H351 H 1.4540 0.3733 0.6357 0.0441 1.0000 Uiso R
H361 H 1.3432 0.5512 0.6041 0.0463 1.0000 Uiso R
H371 H 1.1464 0.6004 0.6152 0.0478 1.0000 Uiso R
H381 H 1.0614 0.4688 0.6582 0.0397 1.0000 Uiso R

loop_
_atom_site_aniso_label
_atom_site_aniso_U_11
_atom_site_aniso_U_22
_atom_site_aniso_U_33
_atom_site_aniso_U_23
_atom_site_aniso_U_13
_atom_site_aniso_U_12
F1 0.0876(15) 0.0411(10) 0.194(3) -0.0448(14) 0.0612(17) -0.0233(10)
F2 0.0322(7) 0.0611(11) 0.1278(18) 0.0044(11) 0.0021(9) -0.0207(7)
F3 0.0881(17) 0.133(2) 0.105(2) 0.0357(17) -0.0486(15) -0.0017(16)
F4 0.1059(15) 0.1024(15) 0.0269(7) -0.0142(8) 0.0084(8) -0.0570(13)
F5 0.0315(7) 0.0916(13) 0.0679(11) -0.0033(9) -0.0009(7) -0.0147(8)
F6 0.0626(10) 0.0537(9) 0.0681(11) -0.0240(8) 0.0000(8) -0.0236(8)
O1 0.0336(8) 0.0671(11) 0.0273(7) 0.0154(7) -0.0051(6) -0.0080(8)
O2 0.0631(12) 0.0360(9) 0.0841(15) -0.0228(9) 0.0064(10) -0.0229(9)
O3 0.0621(11) 0.0599(11) 0.0497(10) -0.0130(8) 0.0244(9) -0.0415(10)
O4 0.0501(11) 0.142(2) 0.0287(9) -0.0105(11) 0.0021(8) -0.0392(13)
O5 0.0337(8) 0.0765(13) 0.0343(8) 0.0059(8) -0.0028(6) -0.0031(8)
O6 0.0379(8) 0.0487(10) 0.0587(11) -0.0070(8) -0.0228(8) -0.0077(7)
O7 0.0725(14) 0.0389(10) 0.1082(19) -0.0302(11) 0.0192(13) -0.0164(10)
N1 0.0223(6) 0.0249(7) 0.0162(6) -0.0012(5) 0.0020(5) -0.0073(5)
N2 0.0239(6) 0.0228(6) 0.0154(6) -0.0034(5) 0.0012(5) -0.0093(5)
N3 0.0208(6) 0.0209(6) 0.0195(6) -0.0001(5) -0.0021(5) -0.0097(5)
N4 0.0171(6) 0.0279(7) 0.0274(7) -0.0010(6) 0.0013(5) -0.0095(5)
C1 0.0193(7) 0.0205(7) 0.0161(6) -0.0023(5) 0.0011(5) -0.0052(5)
C2 0.0322(9) 0.0336(9) 0.0185(7) -0.0071(6) 0.0001(6) -0.0135(7)
C3 0.0332(9) 0.0347(9) 0.0159(7) -0.0052(6) 0.0012(6) -0.0121(7)
C4 0.0260(7) 0.0210(7) 0.0163(6) -0.0033(5) 0.0014(5) -0.0117(6)
C5 0.0232(7) 0.0204(7) 0.0287(8) -0.0021(6) 0.0009(6) -0.0060(6)
C6 0.0268(8) 0.0213(8) 0.0338(9) 0.0047(7) -0.0020(7) -0.0067(6)
C7 0.0262(8) 0.0216(8) 0.0264(8) 0.0041(6) -0.0018(6) -0.0107(6)
C8 0.0201(7) 0.0195(7) 0.0191(7) -0.0023(5) -0.0009(5) -0.0073(6)
C9 0.0241(7) 0.0162(7) 0.0174(6) -0.0023(5) -0.0015(5) -0.0070(6)
C10 0.0173(6) 0.0227(7) 0.0192(7) -0.0013(5) 0.0002(5) -0.0078(6)
C11 0.0220(8) 0.0324(9) 0.0340(9) 0.0006(7) -0.0034(7) -0.0145(7)
C12 0.0270(8) 0.0272(8) 0.0294(8) 0.0001(7) -0.0032(6) -0.0163(7)
C13 0.0378(10) 0.0431(11) 0.0223(8) -0.0004(7) 0.0046(7) -0.0245(9)
C14 0.0198(8) 0.0314(9) 0.0435(11) -0.0045(8) 0.0071(7) -0.0065(7)
C15 0.0154(6) 0.0218(7) 0.0226(7) 0.0001(6) 0.0001(5) -0.0052(5)
C16 0.0198(7) 0.0338(9) 0.0245(8) -0.0020(7) -0.0007(6) -0.0081(7)
C17 0.0213(8) 0.0473(12) 0.0311(9) 0.0078(8) -0.0053(7) -0.0117(8)
C18 0.0218(8) 0.0342(10) 0.0505(12) 0.0131(9) -0.0062(8) -0.0051(7)
C19 0.0248(8) 0.0222(8) 0.0562(13) -0.0018(8) -0.0025(8) -0.0023(7)
C20 0.0212(7) 0.0235(8) 0.0344(9) -0.0029(7) -0.0018(6) -0.0051(6)
C21 0.0180(7) 0.0257(8) 0.0192(7) -0.0053(6) 0.0010(5) -0.0044(6)
C22 0.0261(8) 0.0330(9) 0.0214(8) -0.0026(7) 0.0014(6) -0.0104(7)
C23 0.0291(9) 0.0435(11) 0.0205(8) 0.0004(7) 0.0017(7) -0.0087(8)
C24 0.0319(9) 0.0505(12) 0.0228(8) -0.0120(8) -0.0011(7) -0.0042(9)
C25 0.0370(10) 0.0437(12) 0.0334(10) -0.0155(9) -0.0079(8) -0.0097(9)
C26 0.0301(9) 0.0315(9) 0.0282(9) -0.0051(7) -0.0042(7) -0.0122(7)
C27 0.0177(7) 0.0219(7) 0.0219(7) -0.0018(6) -0.0003(5) -0.0056(6)
C28 0.0232(8) 0.0302(9) 0.0255(8) -0.0026(7) -0.0032(6) -0.0067(7)
C29 0.0288(9) 0.0373(10) 0.0332(10) 0.0038(8) -0.0117(7) -0.0078(8)
C30 0.0296(9) 0.0284(10) 0.0512(13) 0.0038(9) -0.0143(9) -0.0026(8)
C31 0.0304(9) 0.0253(9) 0.0477(12) -0.0087(8) -0.0040(8) 0.0010(7)
C32 0.0256(8) 0.0268(9) 0.0308(9) -0.0072(7) -0.0022(7) -0.0031(7)
C33 0.0206(7) 0.0253(8) 0.0208(7) -0.0036(6) 0.0006(5) -0.0100(6)
C34 0.0207(7) 0.0287(9) 0.0340(9) -0.0077(7) 0.0032(6) -0.0096(7)
C35 0.0269(9) 0.0423(11) 0.0394(10) -0.0101(9) 0.0035(7) -0.0193(8)
C36 0.0397(11) 0.0358(10) 0.0395(11) -0.0073(8) -0.0002(8) -0.0234(9)
C37 0.0393(11) 0.0275(9) 0.0500(12) -0.0037(8) -0.0093(9) -0.0151(8)
C38 0.0264(8) 0.0253(9) 0.0450(11) -0.0049(8) -0.0060(8) -0.0090(7)
C39 0.0181(7) 0.0326(9) 0.0223(8) -0.0019(6) 0.0005(6) -0.0054(6)
C40 0.0434(13) 0.0372(12) 0.0747(19) 0.0053(12) -0.0032(12) -0.0118(10)
C41 0.0431(11) 0.0473(12) 0.0289(10) -0.0128(9) -0.0007(8) -0.0128(10)
Rh1 0.01448(5) 0.01844(5) 0.01492(5) -0.00113(4) -0.00005(4) -0.00443(4)
Cl1 0.02133(17) 0.02466(18) 0.02121(17) 0.00399(14) -0.00203(13) -0.00595(14)
P1 0.01548(16) 0.01916(18) 0.01658(17) -0.00232(14) 0.00061(13) -0.00477(14)
P2 0.01505(16) 0.01843(18) 0.01694(17) -0.00248(14) 0.00088(13) -0.00521(14)
S1 0.0322(2) 0.0363(2) 0.0247(2) -0.00562(17) 0.00426(16) -0.01914(19)
S2 0.0305(2) 0.0338(2) 0.0376(3) -0.0039(2) -0.00331(19) -0.00322(19)

loop_
_atom_type_symbol
_atom_type_scat_dispersion_real
_atom_type_scat_dispersion_imag
_atom_type_scat_Cromer_Mann_a1
_atom_type_scat_Cromer_Mann_b1
_atom_type_scat_Cromer_Mann_a2
_atom_type_scat_Cromer_Mann_b2
_atom_type_scat_Cromer_Mann_a3
_atom_type_scat_Cromer_Mann_b3
_atom_type_scat_Cromer_Mann_a4
_atom_type_scat_Cromer_Mann_b4
_atom_type_scat_Cromer_Mann_c
_atom_type_scat_source
C 0.0033 0.0016 2.3100 20.8439 1.0200 10.2075 1.5886 0.5687 0.8650 51.6512 0.2156 'International Tables Vol C 4.2.6.8 and 6.1.1.4'
H 0.0000 0.0000 0.4930 10.5109 0.3229 26.1257 0.1402 3.1424 0.0408 57.7998 0.0030 'International Tables Vol C 4.2.6.8 and 6.1.1.4'
N 0.0061 0.0033 12.2126 0.0057 3.1322 9.8933 2.0125 28.9975 1.1663 0.5826 -11.5290 'International Tables Vol C 4.2.6.8 and 6.1.1.4'
O 0.0106 0.0060 3.0485 13.2771 2.2868 5.7011 1.5463 0.3239 0.8670 32.9089 0.2508 'International Tables Vol C 4.2.6.8 and 6.1.1.4'
P 0.1023 0.0942 6.4345 1.9067 4.1791 27.1570 1.7800 0.5260 1.4908 68.1645 1.1149 'International Tables Vol C 4.2.6.8 and 6.1.1.4'
Rh -1.1178 0.9187 19.2957 0.7515 14.3501 8.2176 4.7343 25.8749 1.2892 98.6062 5.3280 'International Tables Vol C 4.2.6.8 and 6.1.1.4'
Cl 0.1484 0.1585 11.4604 0.0104 7.1964 1.1662 6.2556 18.5194 1.6455 47.7784 -9.5574 'International Tables Vol C 4.2.6.8 and 6.1.1.4'
S 0.1246 0.1234 6.9053 1.4679 5.2034 22.2151 1.4379 0.2536 1.5863 56.1720 0.8669 'International Tables Vol C 4.2.6.8 and 6.1.1.4'
F 0.0171 0.0103 3.5392 10.2825 2.6412 4.2944 1.5170 0.2615 1.0243 26.1476 0.2776 'International Tables Vol C 4.2.6.8 and 6.1.1.4'
B 0.0013 0.0007 2.0545 23.2185 1.3326 1.0210 1.0979 60.3498 0.7068 0.1403 -0.1932 'International Tables Vol C 4.2.6.8 and 6.1.1.4'

loop_
_geom_angle_atom_site_label_1
_geom_angle_atom_site_label_2
_geom_angle_atom_site_label_3
_geom_angle
_geom_angle_publ_flag
C1 N1 C3 109.57(14) yes
C1 N1 C13 128.26(15) yes
C3 N1 C13 122.16(14) yes
C1 N2 C2 110.10(14) yes
C1 N2 C4 125.39(13) yes
C2 N2 C4 124.50(14) yes
C8 N3 C10 126.66(13) yes
C8 N3 C12 123.83(14) yes
C10 N3 C12 109.51(14) yes
C10 N4 C11 109.45(15) yes
C10 N4 C14 127.71(15) yes
C11 N4 C14 122.84(15) yes
N2 C1 N1 106.30(14) yes
N2 C1 P1 120.91(11) yes
N1 C1 P1 132.35(13) yes
N2 C2 C3 106.16(16) yes
N2 C2 H21 124.9 no
C3 C2 H21 128.9 no
N1 C3 C2 107.86(15) yes
N1 C3 H31 124.0 no
C2 C3 H31 128.1 no
N2 C4 C5 119.63(15) yes
N2 C4 C9 118.13(14) yes
C5 C4 C9 122.24(15) yes
C4 C5 C6 118.77(16) yes
C4 C5 H51 121.3 no
C6 C5 H51 120.0 no
C5 C6 C7 120.74(16) yes
C5 C6 H61 119.5 no
C7 C6 H61 119.7 no
C6 C7 C8 118.59(15) yes
C6 C7 H71 121.4 no
C8 C7 H71 120.0 no
N3 C8 C7 118.57(14) yes
N3 C8 C9 119.06(14) yes
C7 C8 C9 122.36(15) yes
C4 C9 C8 117.19(14) yes
C4 C9 H91 121.0 no
C8 C9 H91 121.8 no
N3 C10 N4 106.33(14) yes
N3 C10 P2 127.11(12) yes
N4 C10 P2 126.19(13) yes
N4 C11 C12 107.86(15) yes
N4 C11 H111 124.6 no
C12 C11 H111 127.5 no
N3 C12 C11 106.84(16) yes
N3 C12 H121 123.5 no
C11 C12 H121 129.7 no
N1 C13 H131 107.0 no
N1 C13 H132 109.2 no
H131 C13 H132 110.5 no
N1 C13 H133 110.1 no
H131 C13 H133 109.6 no
H132 C13 H133 110.4 no
N4 C14 H141 107.6 no
N4 C14 H142 109.3 no
H141 C14 H142 109.7 no
N4 C14 H143 109.3 no
H141 C14 H143 110.4 no
H142 C14 H143 110.5 no
C16 C15 C20 120.28(16) yes
C16 C15 P2 117.76(13) yes
C20 C15 P2 121.96(13) yes
C15 C16 C17 119.50(19) yes
C15 C16 H161 120.0 no
C17 C16 H161 120.5 no
C16 C17 C18 120.2(2) yes
C16 C17 H171 119.0 no
C18 C17 H171 120.8 no
C17 C18 C19 120.25(18) yes
C17 C18 H181 119.8 no
C19 C18 H181 119.9 no
C18 C19 C20 120.5(2) yes
C18 C19 H191 119.5 no
C20 C19 H191 119.9 no
C15 C20 C19 119.19(19) yes
C15 C20 H201 120.6 no
C19 C20 H201 120.2 no
C22 C21 C26 119.10(16) yes
C22 C21 P2 122.17(14) yes
C26 C21 P2 118.15(13) yes
C21 C22 C23 120.01(19) yes
C21 C22 H221 120.7 no
C23 C22 H221 119.3 no
C22 C23 C24 120.30(19) yes
C22 C23 H231 120.1 no
C24 C23 H231 119.6 no
C23 C24 C25 120.28(18) yes
C23 C24 H241 119.9 no
C25 C24 H241 119.9 no
C24 C25 C26 120.2(2) yes
C24 C25 H251 120.3 no
C26 C25 H251 119.5 no
C21 C26 C25 120.01(18) yes
C21 C26 H261 119.8 no
C25 C26 H261 120.2 no
C28 C27 C32 119.51(16) yes
C28 C27 P1 118.15(13) yes
C32 C27 P1 122.21(13) yes
C27 C28 C29 119.78(18) yes
C27 C28 H281 120.5 no
C29 C28 H281 119.7 no
C28 C29 C30 120.17(19) yes
C28 C29 H291 119.5 no
C30 C29 H291 120.4 no
C29 C30 C31 120.19(18) yes
C29 C30 H301 119.3 no
C31 C30 H301 120.6 no
C30 C31 C32 120.11(19) yes
C30 C31 H311 120.4 no
C32 C31 H311 119.5 no
C27 C32 C31 120.24(18) yes
C27 C32 H321 119.8 no
C31 C32 H321 120.0 no
C34 C33 C38 119.24(16) yes
C34 C33 P1 120.68(14) yes
C38 C33 P1 120.05(13) yes
C33 C34 C35 120.21(18) yes
C33 C34 H341 120.6 no
C35 C34 H341 119.2 no
C34 C35 C36 120.12(18) yes
C34 C35 H351 119.7 no
C36 C35 H351 120.1 no
C35 C36 C37 119.90(18) yes
C35 C36 H361 119.6 no
C37 C36 H361 120.5 no
C36 C37 C38 120.5(2) yes
C36 C37 H371 120.0 no
C38 C37 H371 119.5 no
C33 C38 C37 119.99(18) yes
C33 C38 H381 119.3 no
C37 C38 H381 120.7 no
O1 C39 Rh1 177.39(18) yes
F2 C40 F1 106.1(3) yes
F2 C40 F3 109.4(3) yes
F1 C40 F3 106.3(3) yes
F2 C40 S1 111.63(18) yes
F1 C40 S1 111.8(2) yes
F3 C40 S1 111.3(2) yes
F6 C41 F5 106.7(2) yes
F6 C41 F4 106.6(2) yes
F5 C41 F4 106.2(2) yes
F6 C41 S2 112.41(16) yes
F5 C41 S2 112.16(17) yes
F4 C41 S2 112.36(17) yes
C39 Rh1 Cl1 178.83(5) yes
C39 Rh1 P1 93.88(5) yes
Cl1 Rh1 P1 85.000(16) yes
C39 Rh1 P2 89.11(5) yes
Cl1 Rh1 P2 92.004(16) yes
P1 Rh1 P2 176.800(16) yes
C1 P1 C33 107.91(7) yes
C1 P1 C27 102.53(8) yes
C33 P1 C27 103.16(8) yes
C1 P1 Rh1 102.80(5) yes
C33 P1 Rh1 117.37(6) yes
C27 P1 Rh1 121.52(5) yes
C10 P2 C21 100.40(8) yes
C10 P2 C15 98.11(7) yes
C21 P2 C15 109.59(8) yes
C10 P2 Rh1 115.62(5) yes
C21 P2 Rh1 113.28(5) yes
C15 P2 Rh1 117.63(5) yes
C40 S1 O3 104.70(13) yes
C40 S1 O4 102.75(14) yes
O3 S1 O4 114.57(13) yes
C40 S1 O2 103.62(14) yes
O3 S1 O2 114.32(12) yes
O4 S1 O2 114.85(16) yes
C41 S2 O5 101.52(11) yes
C41 S2 O6 104.08(11) yes
O5 S2 O6 113.59(11) yes
C41 S2 O7 102.69(12) yes
O5 S2 O7 116.82(15) yes
O6 S2 O7 115.38(14) yes

loop_
_geom_bond_atom_site_label_1
_geom_bond_atom_site_label_2
_geom_bond_distance
_geom_bond_publ_flag
F1 C40 1.309(4) yes
F2 C40 1.324(3) yes
F3 C40 1.308(4) yes
F4 C41 1.318(3) yes
F5 C41 1.330(3) yes
F6 C41 1.340(3) yes
O1 C39 1.138(2) yes
O2 S1 1.4213(18) yes
O3 S1 1.4311(16) yes
O4 S1 1.4238(19) yes
O5 S2 1.4456(19) yes
O6 S2 1.4328(17) yes
O7 S2 1.432(2) yes
N1 C1 1.3420(19) yes
N1 C3 1.374(2) yes
N1 C13 1.476(2) yes
N2 C1 1.358(2) yes
N2 C2 1.374(2) yes
N2 C4 1.445(2) yes
N3 C8 1.438(2) yes
N3 C10 1.355(2) yes
N3 C12 1.380(2) yes
N4 C10 1.354(2) yes
N4 C11 1.370(2) yes
N4 C14 1.470(2) yes
C1 P1 1.8472(17) yes
C2 C3 1.357(3) yes
C2 H21 0.947 no
C3 H31 0.933 no
C4 C5 1.379(2) yes
C4 C9 1.392(2) yes
C5 C6 1.394(2) yes
C5 H51 0.937 no
C6 C7 1.386(3) yes
C6 H61 0.939 no
C7 C8 1.387(2) yes
C7 H71 0.938 no
C8 C9 1.387(2) yes
C9 H91 0.930 no
C10 P2 1.8402(17) yes
C11 C12 1.349(3) yes
C11 H111 0.932 no
C12 H121 0.926 no
C13 H131 0.952 no
C13 H132 0.956 no
C13 H133 0.948 no
C14 H141 0.947 no
C14 H142 0.961 no
C14 H143 0.961 no
C15 C16 1.395(2) yes
C15 C20 1.396(3) yes
C15 P2 1.8131(16) yes
C16 C17 1.388(3) yes
C16 H161 0.942 no
C17 C18 1.383(3) yes
C17 H171 0.940 no
C18 C19 1.380(3) yes
C18 H181 0.947 no
C19 C20 1.388(3) yes
C19 H191 0.944 no
C20 H201 0.940 no
C21 C22 1.400(2) yes
C21 C26 1.396(3) yes
C21 P2 1.8211(17) yes
C22 C23 1.390(3) yes
C22 H221 0.954 no
C23 C24 1.376(3) yes
C23 H231 0.938 no
C24 C25 1.381(3) yes
C24 H241 0.933 no
C25 C26 1.391(3) yes
C25 H251 0.938 no
C26 H261 0.942 no
C27 C28 1.391(2) yes
C27 C32 1.395(2) yes
C27 P1 1.8206(17) yes
C28 C29 1.392(3) yes
C28 H281 0.944 no
C29 C30 1.385(3) yes
C29 H291 0.954 no
C30 C31 1.379(3) yes
C30 H301 0.940 no
C31 C32 1.385(3) yes
C31 H311 0.941 no
C32 H321 0.946 no
C33 C34 1.398(2) yes
C33 C38 1.394(3) yes
C33 P1 1.8225(17) yes
C34 C35 1.391(3) yes
C34 H341 0.941 no
C35 C36 1.386(3) yes
C35 H351 0.945 no
C36 C37 1.383(3) yes
C36 H361 0.940 no
C37 C38 1.392(3) yes
C37 H371 0.957 no
C38 H381 0.942 no
C39 Rh1 1.8256(18) yes
C40 S1 1.805(3) yes
C41 S2 1.821(3) yes
Rh1 Cl1 2.3700(4) yes
Rh1 P1 2.3107(5) yes
Rh1 P2 2.2998(5) yes

loop_
_geom_hbond_atom_site_label_D
_geom_hbond_atom_site_label_H
_geom_hbond_atom_site_label_A
_geom_hbond_site_symmetry_A
_geom_hbond_angle_DHA
_geom_hbond_distance_DH
_geom_hbond_distance_HA
_geom_hbond_distance_DA
_geom_hbond_publ_flag
C2 H21 O6 . 131 0.95 2.55 3.250(3) yes
C3 H31 O4 1_655 144 0.93 2.37 3.171(3) yes
C5 H51 O5 2_756 155 0.94 2.44 3.311(3) yes
C7 H71 O2 2_656 131 0.94 2.52 3.216(3) yes
C12 H121 O2 2_656 136 0.93 2.44 3.172(3) yes
C14 H141 O3 1_556 159 0.95 2.22 3.119(3) yes
C18 H181 O5 2_666 157 0.95 2.37 3.260(3) yes
C29 H291 O2 1_656 130 0.95 2.45 3.147(3) yes
